data_1562040
loop_
_publ_author_name
'Li, Wenjie'
'Li, Guoting'
'Lv, Lulu'
'Zhao, Hong'
'Wu, Benlai'

_publ_section_title
;
 Syntheses, crystal structures, and properties of new
 metal--5-bromonicotinate coordination polymers
;
_journal_name_full 'Journal of Solid State Chemistry'
_journal_page_first 297
_journal_page_last 304
_journal_paper_doi 10.1016/j.jssc.2015.01.002
_journal_volume 225
_journal_year 2015
_chemical_formula_moiety 'C16 H13 Br N3 Ni O4, C6 H3 Br O2, 4.5(H2O)'
_chemical_formula_sum 'C22 H27 Br2 N4 Ni O10.5'
_chemical_formula_weight 734.01
_chemical_name_common 'C22 H27 Br2 N4 Ni O10.50'
_space_group_IT_number 2
_space_group_name_Hall '-P 1'
_space_group_name_H-M_alt 'P -1'
_symmetry_cell_setting triclinic
_symmetry_space_group_name_H-M 'P -1'
_atom_sites_solution_hydrogens geom
_atom_sites_solution_primary direct
_atom_sites_solution_secondary difmap
_audit_creation_method SHELXL-97
_cell_angle_alpha 63.396(6)
_cell_angle_beta 82.883(5)
_cell_angle_gamma 72.256(5)
_cell_formula_units_Z 2
_cell_length_a 9.5038(6)
_cell_length_b 13.1974(8)
_cell_length_c 13.3924(8)
_cell_measurement_reflns_used 4037
_cell_measurement_temperature 293(2)
_cell_measurement_theta_max 27.0570
_cell_measurement_theta_min 3.2470
_cell_volume 1430.30(17)
_computing_cell_refinement
;
CrysAlisPro, Agilent Technologies,
Version 1.171.36.28 (release 01-02-2013 CrysAlis171 .NET)
(compiled Feb  1 2013,16:14:44)
;
_computing_data_collection
;
CrysAlisPro, Agilent Technologies,
Version 1.171.36.28 (release 01-02-2013 CrysAlis171 .NET)
(compiled Feb  1 2013,16:14:44)
;
_computing_data_reduction
;
CrysAlisPro, Agilent Technologies,
Version 1.171.36.28 (release 01-02-2013 CrysAlis171 .NET)
(compiled Feb  1 2013,16:14:44)
;
_computing_structure_refinement 'SHELXL-97 (Sheldrick, 1997)'
_computing_structure_solution 'SHELXS-97 (Sheldrick, 1990)'
_diffrn_ambient_temperature 293(2)
_diffrn_measured_fraction_theta_full 0.989
_diffrn_measured_fraction_theta_max 0.989
_diffrn_measurement_device_type 'Xcalibur, Eos, Gemini'
_diffrn_measurement_method '\w scans'
_diffrn_radiation_monochromator graphite
_diffrn_radiation_source 'Enhance (Mo) X-ray Source'
_diffrn_radiation_type MoK\a
_diffrn_radiation_wavelength 0.71073
_diffrn_reflns_av_R_equivalents 0.0246
_diffrn_reflns_av_sigmaI/netI 0.0391
_diffrn_reflns_limit_h_max 11
_diffrn_reflns_limit_h_min -11
_diffrn_reflns_limit_k_max 15
_diffrn_reflns_limit_k_min -15
_diffrn_reflns_limit_l_max 15
_diffrn_reflns_limit_l_min -15
_diffrn_reflns_number 10566
_diffrn_reflns_theta_full 25.00
_diffrn_reflns_theta_max 25.00
_diffrn_reflns_theta_min 2.96
_exptl_absorpt_coefficient_mu 3.532
_exptl_absorpt_correction_T_max 0.521
_exptl_absorpt_correction_T_min 0.430
_exptl_absorpt_correction_type multi-scan
_exptl_absorpt_process_details CrysAlisPro
_exptl_crystal_colour green
_exptl_crystal_density_diffrn 1.704
_exptl_crystal_density_method 'not measured'
_exptl_crystal_description block
_exptl_crystal_F_000 738
_exptl_crystal_size_max 0.24
_exptl_crystal_size_mid 0.20
_exptl_crystal_size_min 0.19
_refine_diff_density_max 1.641
_refine_diff_density_min -0.925
_refine_diff_density_rms 0.094
_refine_ls_extinction_method none
_refine_ls_goodness_of_fit_ref 1.053
_refine_ls_hydrogen_treatment mixed
_refine_ls_matrix_type full
_refine_ls_number_parameters 373
_refine_ls_number_reflns 4989
_refine_ls_number_restraints 0
_refine_ls_restrained_S_all 1.053
_refine_ls_R_factor_all 0.0626
_refine_ls_R_factor_gt 0.0443
_refine_ls_shift/su_max 0.000
_refine_ls_shift/su_mean 0.000
_refine_ls_structure_factor_coef Fsqd
_refine_ls_weighting_details 'calc w=1/[\s^2^(Fo^2^)+(0.0619P)^2^+1.5659P] where P=(Fo^2^+2Fc^2^)/3'
_refine_ls_weighting_scheme calc
_refine_ls_wR_factor_gt 0.1097
_refine_ls_wR_factor_ref 0.1198
_reflns_number_gt 3905
_reflns_number_total 4989
_reflns_threshold_expression >2sigma(I)
_cod_data_source_file JSSC-2015-225-297.cif
_cod_data_source_block III
_cod_original_cell_volume 1430.30(15)
_cod_original_formula_sum 'C22 H27 Br2 N4 Ni O10.50'
_cod_database_code 1562040

loop_
_symmetry_equiv_pos_as_xyz
'x, y, z'
'-x, -y, -z'

loop_
_atom_site_label
_atom_site_type_symbol
_atom_site_fract_x
_atom_site_fract_y
_atom_site_fract_z
_atom_site_U_iso_or_equiv
_atom_site_adp_type
_atom_site_occupancy
_atom_site_symmetry_multiplicity
_atom_site_calc_flag
_atom_site_refinement_flags
_atom_site_disorder_assembly
_atom_site_disorder_group
Br1 Br 0.65865(6) 0.95463(5) 0.31685(5) 0.05510(19) Uani 1 1 d . . .
Br2 Br -0.06639(7) 0.15924(5) 0.65616(5) 0.0582(2) Uani 1 1 d . . .
Ni1 Ni -0.03090(6) 0.75755(5) 0.74940(4) 0.02337(15) Uani 1 1 d . . .
O1 O 0.1082(3) 0.8470(3) 0.6377(2) 0.0295(7) Uani 1 1 d . . .
O2 O 0.3414(4) 0.7365(3) 0.6812(3) 0.0443(8) Uani 1 1 d . . .
O3 O 0.2836(5) 0.3027(5) 0.8314(4) 0.0778(14) Uani 1 1 d . . .
O4 O 0.1342(6) 0.4029(3) 0.9180(3) 0.0684(13) Uani 1 1 d . . .
O5 O 0.1470(4) 0.6258(3) 0.8474(3) 0.0350(8) Uani 1 1 d . . .
O6 O -0.1667(4) 0.6678(3) 0.8631(3) 0.0388(9) Uani 1 1 d . . .
O7 O 0.4521(7) 0.3339(7) 1.1351(6) 0.134(3) Uani 1 1 d . . .
O8 O 0.4649(6) 0.4363(6) 0.8908(6) 0.112(2) Uani 1 1 d . . .
O9 O 0.5000(9) 0.1337(11) 1.0111(10) 0.125(5) Uani 0.50 1 d P . .
O10 O 0.4733(6) 0.3552(6) 0.6435(5) 0.117(2) Uani 1 1 d . . .
O11 O 0.5095(6) 0.5785(6) 0.5851(5) 0.1005(17) Uani 1 1 d . . .
N1 N 0.2181(4) 1.1000(3) 0.3499(3) 0.0265(8) Uani 1 1 d . . .
N2 N -0.2342(5) 0.3541(5) 0.8333(4) 0.0615(13) Uani 1 1 d . . .
N3 N -0.0232(4) 0.6644(3) 0.6551(3) 0.0267(8) Uani 1 1 d . . .
N4 N -0.0255(4) 0.8454(3) 0.8460(3) 0.0273(8) Uani 1 1 d . . .
C1 C 0.2451(5) 0.8239(4) 0.6208(3) 0.0282(9) Uani 1 1 d . . .
C2 C 0.2910(4) 0.9140(4) 0.5121(3) 0.0275(9) Uani 1 1 d . . .
C3 C 0.1887(5) 1.0189(4) 0.4486(3) 0.0265(9) Uani 1 1 d . . .
H3 H 0.0917 1.0343 0.4768 0.032 Uiso 1 1 calc R . .
C4 C 0.3568(5) 1.0789(4) 0.3131(4) 0.0317(10) Uani 1 1 d . . .
H4 H 0.3813 1.1354 0.2439 0.038 Uiso 1 1 calc R . .
C5 C 0.4652(5) 0.9768(4) 0.3735(4) 0.0337(10) Uani 1 1 d . . .
C6 C 0.4343(5) 0.8924(4) 0.4729(4) 0.0326(10) Uani 1 1 d . . .
H6 H 0.5082 0.8217 0.5137 0.039 Uiso 1 1 calc R . .
C7 C 0.1602(7) 0.3450(5) 0.8615(4) 0.0498(14) Uani 1 1 d . . .
C8 C 0.0263(5) 0.3262(4) 0.8282(4) 0.0350(10) Uani 1 1 d . . .
C9 C -0.1138(7) 0.3697(5) 0.8590(4) 0.0516(14) Uani 1 1 d . . .
H9 H -0.1256 0.4136 0.9011 0.062 Uiso 1 1 calc R . .
C10 C -0.2151(6) 0.2928(5) 0.7734(5) 0.0535(14) Uani 1 1 d . . .
H10 H -0.2995 0.2806 0.7541 0.064 Uiso 1 1 calc R . .
C11 C -0.0798(6) 0.2468(4) 0.7388(4) 0.0393(11) Uani 1 1 d . . .
C12 C 0.0441(5) 0.2620(4) 0.7657(4) 0.0369(11) Uani 1 1 d . . .
H12 H 0.1391 0.2301 0.7428 0.044 Uiso 1 1 calc R . .
C13 C 0.1060(5) 0.6118(4) 0.6235(4) 0.0338(10) Uani 1 1 d . . .
H13 H 0.1936 0.6192 0.6434 0.041 Uiso 1 1 calc R . .
C14 C 0.1193(5) 0.5475(4) 0.5640(4) 0.0308(10) Uani 1 1 d . . .
H14 H 0.2146 0.5116 0.5445 0.037 Uiso 1 1 calc R . .
C15 C -0.1433(5) 0.6510(4) 0.6257(4) 0.0376(11) Uani 1 1 d . . .
H15 H -0.2369 0.6868 0.6475 0.045 Uiso 1 1 calc R . .
C16 C -0.1395(5) 0.5886(5) 0.5657(4) 0.0382(11) Uani 1 1 d . . .
H16 H -0.2289 0.5824 0.5474 0.046 Uiso 1 1 calc R . .
C17 C -0.0052(5) 0.5347(4) 0.5319(3) 0.0272(9) Uani 1 1 d . . .
C18 C 0.1045(5) 0.8532(4) 0.8660(4) 0.0307(10) Uani 1 1 d . . .
H18 H 0.1913 0.8164 0.8377 0.037 Uiso 1 1 calc R . .
C19 C 0.1191(5) 0.9123(4) 0.9260(4) 0.0291(10) Uani 1 1 d . . .
H19 H 0.2141 0.9148 0.9381 0.035 Uiso 1 1 calc R . .
C20 C -0.1452(5) 0.8961(4) 0.8893(4) 0.0314(10) Uani 1 1 d . . .
H20 H -0.2383 0.8896 0.8783 0.038 Uiso 1 1 calc R . .
C21 C -0.1403(5) 0.9571(4) 0.9489(4) 0.0331(10) Uani 1 1 d . . .
H21 H -0.2287 0.9922 0.9770 0.040 Uiso 1 1 calc R . .
C22 C -0.0049(5) 0.9675(4) 0.9682(3) 0.0256(9) Uani 1 1 d . . .
H5B H 0.134(5) 0.564(5) 0.874(4) 0.031 Uiso 1 1 d . . .
H6A H -0.135(5) 0.638(4) 0.922(4) 0.031 Uiso 1 1 d . . .
H6B H -0.241(6) 0.665(5) 0.857(4) 0.031 Uiso 1 1 d . . .
H5A H 0.226(6) 0.626(4) 0.818(4) 0.031 Uiso 1 1 d . . .

loop_
_atom_site_aniso_label
_atom_site_aniso_U_11
_atom_site_aniso_U_22
_atom_site_aniso_U_33
_atom_site_aniso_U_23
_atom_site_aniso_U_13
_atom_site_aniso_U_12
Br1 0.0350(3) 0.0636(4) 0.0693(4) -0.0351(3) 0.0224(3) -0.0159(3)
Br2 0.0902(5) 0.0497(4) 0.0460(3) -0.0230(3) -0.0090(3) -0.0273(3)
Ni1 0.0321(3) 0.0229(3) 0.0204(3) -0.0129(2) 0.0018(2) -0.0098(2)
O1 0.0293(16) 0.0298(17) 0.0269(15) -0.0102(14) 0.0033(12) -0.0094(13)
O2 0.0353(18) 0.036(2) 0.0426(19) -0.0049(17) -0.0042(15) -0.0015(16)
O3 0.056(3) 0.106(4) 0.084(3) -0.042(3) -0.004(2) -0.036(3)
O4 0.135(4) 0.046(2) 0.0335(19) -0.0076(19) -0.020(2) -0.045(3)
O5 0.044(2) 0.0277(18) 0.0341(18) -0.0132(16) -0.0011(15) -0.0113(16)
O6 0.046(2) 0.053(2) 0.0246(16) -0.0135(17) 0.0005(16) -0.0285(19)
O7 0.093(4) 0.179(7) 0.125(5) -0.026(5) -0.016(4) -0.089(5)
O8 0.080(4) 0.115(5) 0.152(6) -0.076(5) 0.034(4) -0.025(3)
O9 0.026(4) 0.114(9) 0.124(9) 0.039(7) -0.015(5) -0.007(5)
O10 0.082(4) 0.142(6) 0.098(4) -0.038(4) 0.000(3) -0.016(4)
O11 0.070(3) 0.118(5) 0.111(4) -0.057(4) 0.012(3) -0.015(3)
N1 0.0293(19) 0.029(2) 0.0267(18) -0.0146(17) 0.0026(15) -0.0118(16)
N2 0.047(3) 0.066(4) 0.066(3) -0.029(3) 0.000(2) -0.006(3)
N3 0.0332(19) 0.026(2) 0.0257(18) -0.0153(16) -0.0015(15) -0.0069(16)
N4 0.036(2) 0.026(2) 0.0256(18) -0.0151(16) 0.0043(15) -0.0120(16)
C1 0.031(2) 0.029(2) 0.027(2) -0.014(2) 0.0007(19) -0.008(2)
C2 0.026(2) 0.030(2) 0.029(2) -0.016(2) -0.0002(18) -0.0075(18)
C3 0.026(2) 0.033(2) 0.027(2) -0.017(2) 0.0027(17) -0.0102(19)
C4 0.040(3) 0.033(3) 0.029(2) -0.017(2) 0.008(2) -0.016(2)
C5 0.028(2) 0.042(3) 0.041(3) -0.025(2) 0.009(2) -0.014(2)
C6 0.029(2) 0.031(3) 0.037(2) -0.016(2) 0.0014(19) -0.0044(19)
C7 0.078(4) 0.041(3) 0.032(3) -0.007(2) -0.007(3) -0.030(3)
C8 0.050(3) 0.029(3) 0.023(2) -0.006(2) -0.001(2) -0.013(2)
C9 0.073(4) 0.040(3) 0.041(3) -0.022(3) 0.006(3) -0.010(3)
C10 0.045(3) 0.058(4) 0.054(3) -0.019(3) -0.008(3) -0.013(3)
C11 0.055(3) 0.033(3) 0.032(2) -0.012(2) -0.006(2) -0.016(2)
C12 0.046(3) 0.030(3) 0.029(2) -0.010(2) -0.001(2) -0.007(2)
C13 0.035(2) 0.041(3) 0.036(2) -0.025(2) -0.002(2) -0.011(2)
C14 0.028(2) 0.037(3) 0.037(2) -0.028(2) -0.0011(19) -0.0042(19)
C15 0.034(3) 0.046(3) 0.045(3) -0.034(3) 0.001(2) -0.007(2)
C16 0.031(2) 0.052(3) 0.050(3) -0.037(3) 0.000(2) -0.012(2)
C17 0.037(2) 0.028(2) 0.023(2) -0.0150(19) -0.0008(18) -0.0089(19)
C18 0.034(2) 0.035(3) 0.034(2) -0.025(2) 0.0066(19) -0.011(2)
C19 0.030(2) 0.034(3) 0.034(2) -0.021(2) 0.0002(19) -0.0127(19)
C20 0.034(2) 0.035(3) 0.035(2) -0.021(2) 0.0012(19) -0.013(2)
C21 0.034(2) 0.042(3) 0.034(2) -0.027(2) 0.0079(19) -0.013(2)
C22 0.037(2) 0.024(2) 0.020(2) -0.0103(18) 0.0019(17) -0.0124(19)

loop_
_atom_type_symbol
_atom_type_description
_atom_type_scat_dispersion_real
_atom_type_scat_dispersion_imag
_atom_type_scat_source
C C 0.0033 0.0016 'International Tables Vol C Tables 4.2.6.8 and 6.1.1.4'
H H 0.0000 0.0000 'International Tables Vol C Tables 4.2.6.8 and 6.1.1.4'
N N 0.0061 0.0033 'International Tables Vol C Tables 4.2.6.8 and 6.1.1.4'
O O 0.0106 0.0060 'International Tables Vol C Tables 4.2.6.8 and 6.1.1.4'
Ni Ni 0.3393 1.1124 'International Tables Vol C Tables 4.2.6.8 and 6.1.1.4'
Br Br -0.2901 2.4595 'International Tables Vol C Tables 4.2.6.8 and 6.1.1.4'

loop_
_geom_angle_atom_site_label_1
_geom_angle_atom_site_label_2
_geom_angle_atom_site_label_3
_geom_angle
_geom_angle_site_symmetry_1
_geom_angle_site_symmetry_3
O6 Ni1 O1 178.88(13) . .
O6 Ni1 O5 87.64(15) . .
O1 Ni1 O5 91.50(13) . .
O6 Ni1 N4 90.51(13) . .
O1 Ni1 N4 88.72(12) . .
O5 Ni1 N4 86.16(13) . .
O6 Ni1 N3 90.77(13) . .
O1 Ni1 N3 89.96(12) . .
O5 Ni1 N3 90.79(13) . .
N4 Ni1 N3 176.64(14) . .
O6 Ni1 N1 92.41(14) . 2_576
O1 Ni1 N1 88.43(12) . 2_576
O5 Ni1 N1 177.72(12) . 2_576
N4 Ni1 N1 91.56(13) . 2_576
N3 Ni1 N1 91.49(13) . 2_576
C1 O1 Ni1 135.4(3) . .
Ni1 O5 H5B 113(4) . .
Ni1 O5 H5A 115(4) . .
H5B O5 H5A 112(5) . .
Ni1 O6 H6A 112(4) . .
Ni1 O6 H6B 131(4) . .
H6A O6 H6B 117(6) . .
C3 N1 C4 117.3(4) . .
C3 N1 Ni1 117.4(3) . 2_576
C4 N1 Ni1 124.6(3) . 2_576
C9 N2 C10 117.0(5) . .
C13 N3 C15 116.0(3) . .
C13 N3 Ni1 120.7(3) . .
C15 N3 Ni1 123.4(3) . .
C18 N4 C20 116.7(3) . .
C18 N4 Ni1 119.1(3) . .
C20 N4 Ni1 124.3(3) . .
O2 C1 O1 126.7(4) . .
O2 C1 C2 118.8(4) . .
O1 C1 C2 114.5(4) . .
C3 C2 C6 118.3(4) . .
C3 C2 C1 120.2(4) . .
C6 C2 C1 121.5(4) . .
N1 C3 C2 124.0(4) . .
N1 C3 H3 118.0 . .
C2 C3 H3 118.0 . .
N1 C4 C5 121.6(4) . .
N1 C4 H4 119.2 . .
C5 C4 H4 119.2 . .
C6 C5 C4 121.2(4) . .
C6 C5 Br1 119.8(4) . .
C4 C5 Br1 119.0(3) . .
C5 C6 C2 117.6(4) . .
C5 C6 H6 121.2 . .
C2 C6 H6 121.2 . .
O3 C7 O4 125.9(6) . .
O3 C7 C8 118.3(5) . .
O4 C7 C8 115.9(6) . .
C9 C8 C12 118.3(5) . .
C9 C8 C7 121.6(5) . .
C12 C8 C7 120.1(5) . .
N2 C9 C8 123.9(5) . .
N2 C9 H9 118.1 . .
C8 C9 H9 118.1 . .
N2 C10 C11 123.0(5) . .
N2 C10 H10 118.5 . .
C11 C10 H10 118.5 . .
C10 C11 C12 120.1(5) . .
C10 C11 Br2 119.1(4) . .
C12 C11 Br2 120.8(4) . .
C11 C12 C8 117.8(4) . .
C11 C12 H12 121.1 . .
C8 C12 H12 121.1 . .
N3 C13 C14 123.7(4) . .
N3 C13 H13 118.1 . .
C14 C13 H13 118.1 . .
C13 C14 C17 120.5(4) . .
C13 C14 H14 119.7 . .
C17 C14 H14 119.7 . .
N3 C15 C16 123.9(4) . .
N3 C15 H15 118.0 . .
C16 C15 H15 118.0 . .
C15 C16 C17 120.2(4) . .
C15 C16 H16 119.9 . .
C17 C16 H16 119.9 . .
C14 C17 C16 115.6(3) . .
C14 C17 C17 122.0(5) . 2_566
C16 C17 C17 122.4(5) . 2_566
N4 C18 C19 123.4(4) . .
N4 C18 H18 118.3 . .
C19 C18 H18 118.3 . .
C22 C19 C18 120.0(4) . .
C22 C19 H19 120.0 . .
C18 C19 H19 120.0 . .
N4 C20 C21 123.5(4) . .
N4 C20 H20 118.3 . .
C21 C20 H20 118.3 . .
C20 C21 C22 120.0(4) . .
C20 C21 H21 120.0 . .
C22 C21 H21 120.0 . .
C19 C22 C21 116.3(4) . .
C19 C22 C22 122.0(5) . 2_577
C21 C22 C22 121.6(5) . 2_577

loop_
_geom_bond_atom_site_label_1
_geom_bond_atom_site_label_2
_geom_bond_distance
_geom_bond_site_symmetry_2
Br1 C5 1.889(4) .
Br2 C11 1.896(4) .
Ni1 O6 2.054(3) .
Ni1 O1 2.064(3) .
Ni1 O5 2.078(3) .
Ni1 N4 2.101(3) .
Ni1 N3 2.104(3) .
Ni1 N1 2.185(4) 2_576
O1 C1 1.258(5) .
O2 C1 1.235(5) .
O3 C7 1.239(7) .
O4 C7 1.255(6) .
O5 H5B 0.78(5) .
O5 H5A 0.80(5) .
O6 H6A 0.76(5) .
O6 H6B 0.74(5) .
N1 C3 1.340(5) .
N1 C4 1.341(5) .
N1 Ni1 2.185(4) 2_576
N2 C9 1.333(7) .
N2 C10 1.337(7) .
N3 C13 1.335(6) .
N3 C15 1.336(6) .
N4 C18 1.339(6) .
N4 C20 1.342(5) .
C1 C2 1.528(6) .
C2 C3 1.384(6) .
C2 C6 1.389(6) .
C3 H3 0.9500 .
C4 C5 1.384(7) .
C4 H4 0.9500 .
C5 C6 1.369(6) .
C6 H6 0.9500 .
C7 C8 1.520(7) .
C8 C9 1.372(7) .
C8 C12 1.399(6) .
C9 H9 0.9500 .
C10 C11 1.366(7) .
C10 H10 0.9500 .
C11 C12 1.368(7) .
C12 H12 0.9500 .
C13 C14 1.373(6) .
C13 H13 0.9500 .
C14 C17 1.389(6) .
C14 H14 0.9500 .
C15 C16 1.374(6) .
C15 H15 0.9500 .
C16 C17 1.390(6) .
C16 H16 0.9500 .
C17 C17 1.485(7) 2_566
C18 C19 1.388(5) .
C18 H18 0.9500 .
C19 C22 1.385(6) .
C19 H19 0.9500 .
C20 C21 1.376(6) .
C20 H20 0.9500 .
C21 C22 1.401(6) .
C21 H21 0.9500 .
C22 C22 1.480(7) 2_577

loop_
_geom_hbond_atom_site_label_D
_geom_hbond_atom_site_label_H
_geom_hbond_atom_site_label_A
_geom_hbond_distance_DH
_geom_hbond_distance_HA
_geom_hbond_distance_DA
_geom_hbond_angle_DHA
_geom_hbond_site_symmetry_A
O5 H5B O4 0.78(5) 1.93(5) 2.695(5) 167(5) .
O5 H5A O2 0.80(5) 2.19(5) 2.866(5) 143(5) .
O6 H6B O7 0.74(5) 1.99(5) 2.717(6) 168(5) 2_567
O6 H6A O4 0.76(5) 1.97(5) 2.675(5) 157(5) 2_567

loop_
_geom_torsion_atom_site_label_1
_geom_torsion_atom_site_label_2
_geom_torsion_atom_site_label_3
_geom_torsion_atom_site_label_4
_geom_torsion
_geom_torsion_site_symmetry_1
_geom_torsion_site_symmetry_2
_geom_torsion_site_symmetry_3
_geom_torsion_site_symmetry_4
O6 Ni1 O1 C1 51(7) . . . .
O5 Ni1 O1 C1 11.7(4) . . . .
N4 Ni1 O1 C1 97.9(4) . . . .
N3 Ni1 O1 C1 -79.1(4) . . . .
N1 Ni1 O1 C1 -170.5(4) 2_576 . . .
O6 Ni1 N3 C13 -129.7(4) . . . .
O1 Ni1 N3 C13 49.4(3) . . . .
O5 Ni1 N3 C13 -42.1(4) . . . .
N4 Ni1 N3 C13 -17(2) . . . .
N1 Ni1 N3 C13 137.9(3) 2_576 . . .
O6 Ni1 N3 C15 48.4(4) . . . .
O1 Ni1 N3 C15 -132.4(4) . . . .
O5 Ni1 N3 C15 136.1(4) . . . .
N4 Ni1 N3 C15 161(2) . . . .
N1 Ni1 N3 C15 -44.0(4) 2_576 . . .
O6 Ni1 N4 C18 133.8(3) . . . .
O1 Ni1 N4 C18 -45.4(3) . . . .
O5 Ni1 N4 C18 46.2(3) . . . .
N3 Ni1 N4 C18 21(2) . . . .
N1 Ni1 N4 C18 -133.8(3) 2_576 . . .
O6 Ni1 N4 C20 -46.7(4) . . . .
O1 Ni1 N4 C20 134.1(4) . . . .
O5 Ni1 N4 C20 -134.3(4) . . . .
N3 Ni1 N4 C20 -159(2) . . . .
N1 Ni1 N4 C20 45.7(4) 2_576 . . .
Ni1 O1 C1 O2 -9.0(7) . . . .
Ni1 O1 C1 C2 169.4(2) . . . .
O2 C1 C2 C3 -173.0(4) . . . .
O1 C1 C2 C3 8.5(5) . . . .
O2 C1 C2 C6 8.4(6) . . . .
O1 C1 C2 C6 -170.1(4) . . . .
C4 N1 C3 C2 -2.3(6) . . . .
Ni1 N1 C3 C2 168.9(3) 2_576 . . .
C6 C2 C3 N1 1.9(6) . . . .
C1 C2 C3 N1 -176.7(3) . . . .
C3 N1 C4 C5 1.0(6) . . . .
Ni1 N1 C4 C5 -169.6(3) 2_576 . . .
N1 C4 C5 C6 0.8(6) . . . .
N1 C4 C5 Br1 -179.2(3) . . . .
C4 C5 C6 C2 -1.2(6) . . . .
Br1 C5 C6 C2 178.8(3) . . . .
C3 C2 C6 C5 -0.1(6) . . . .
C1 C2 C6 C5 178.6(4) . . . .
O3 C7 C8 C9 179.6(5) . . . .
O4 C7 C8 C9 -0.3(7) . . . .
O3 C7 C8 C12 0.3(7) . . . .
O4 C7 C8 C12 -179.5(4) . . . .
C10 N2 C9 C8 -0.5(9) . . . .
C12 C8 C9 N2 0.3(8) . . . .
C7 C8 C9 N2 -178.9(5) . . . .
C9 N2 C10 C11 0.1(9) . . . .
N2 C10 C11 C12 0.4(9) . . . .
N2 C10 C11 Br2 179.0(4) . . . .
C10 C11 C12 C8 -0.5(7) . . . .
Br2 C11 C12 C8 -179.1(3) . . . .
C9 C8 C12 C11 0.2(7) . . . .
C7 C8 C12 C11 179.4(4) . . . .
C15 N3 C13 C14 0.3(7) . . . .
Ni1 N3 C13 C14 178.6(4) . . . .
N3 C13 C14 C17 0.5(8) . . . .
C13 N3 C15 C16 -0.6(7) . . . .
Ni1 N3 C15 C16 -178.8(4) . . . .
N3 C15 C16 C17 0.0(8) . . . .
C13 C14 C17 C16 -1.0(7) . . . .
C13 C14 C17 C17 -179.7(5) . . . 2_566
C15 C16 C17 C14 0.8(7) . . . .
C15 C16 C17 C17 179.4(5) . . . 2_566
C20 N4 C18 C19 -1.5(7) . . . .
Ni1 N4 C18 C19 178.1(3) . . . .
N4 C18 C19 C22 -0.3(7) . . . .
C18 N4 C20 C21 2.0(7) . . . .
Ni1 N4 C20 C21 -177.5(4) . . . .
N4 C20 C21 C22 -0.8(7) . . . .
C18 C19 C22 C21 1.5(6) . . . .
C18 C19 C22 C22 -179.5(5) . . . 2_577
C20 C21 C22 C19 -1.0(7) . . . .
C20 C21 C22 C22 180.0(5) . . . 2_577
